data_2222261
loop_
_publ_author_name
'Fun, Hoong-Kun'
'Balasubramani, Kasthuri'
'Hazra, Anita'
'Kumar Das, Manas'
'Goswami, Shyamaprosad'

_publ_section_title
;
 6-Amino-2,5-bis(pivaloylamino)pyrimidin-4(3<i>H</i>)-one dihydrate
;
_journal_coeditor_code CI2809
_journal_issue 7
_journal_name_full 'Acta Crystallographica Section E'
_journal_page_first o1484
_journal_page_last o1485
_journal_paper_doi 10.1107/S1600536809019461
_journal_volume 65
_journal_year 2009
_chemical_formula_iupac 'C14 H23 N5 O3, 2H2 O'
_chemical_formula_moiety 'C14 H23 N5 O3, 2(H2 O)'
_chemical_formula_sum 'C14 H27 N5 O5'
_chemical_formula_weight 345.41
_chemical_name_systematic
;
6-Amino-2,5-bis(pivaloylamino)pyrimidin-4(3<i>H</i>)-one dihydrate
;
_space_group_IT_number 2
_symmetry_cell_setting triclinic
_symmetry_space_group_name_Hall '-P 1'
_symmetry_space_group_name_H-M 'P -1'
_atom_sites_solution_hydrogens geom
_atom_sites_solution_primary direct
_atom_sites_solution_secondary difmap
_audit_creation_method SHELXL-97
_cell_angle_alpha 71.079(2)
_cell_angle_beta 89.988(2)
_cell_angle_gamma 86.682(3)
_cell_formula_units_Z 4
_cell_length_a 7.5560(3)
_cell_length_b 14.1008(6)
_cell_length_c 18.0713(6)
_cell_measurement_reflns_used 8925
_cell_measurement_temperature 100.00(10)
_cell_measurement_theta_max 32.51
_cell_measurement_theta_min 3.06
_cell_volume 1817.98(12)
_computing_cell_refinement 'SAINT (Bruker, 2005)'
_computing_data_collection 'APEX2 (Bruker, 2005)'
_computing_data_reduction 'SAINT (Bruker, 2005)'
_computing_molecular_graphics 'SHELXTL (Sheldrick, 2008)'
_computing_publication_material 'SHELXTL (Sheldrick, 2008) and PLATON (Spek, 2009)'
_computing_structure_refinement 'SHELXTL (Sheldrick, 2008)'
_computing_structure_solution 'SHELXTL (Sheldrick, 2008)'
_diffrn_ambient_temperature 100.00(10)
_diffrn_measured_fraction_theta_full 0.992
_diffrn_measured_fraction_theta_max 0.992
_diffrn_measurement_device_type
;
Bruker SMART APEXII CCD area-detector
;
_diffrn_measurement_method '\f and \w'
_diffrn_radiation_monochromator graphite
_diffrn_radiation_source 'fine-focus sealed tube'
_diffrn_radiation_type MoK\a
_diffrn_radiation_wavelength 0.71073
_diffrn_reflns_av_R_equivalents 0.0000
_diffrn_reflns_av_sigmaI/netI 0.0652
_diffrn_reflns_limit_h_max 10
_diffrn_reflns_limit_h_min -10
_diffrn_reflns_limit_k_max 19
_diffrn_reflns_limit_k_min -18
_diffrn_reflns_limit_l_max 25
_diffrn_reflns_limit_l_min 0
_diffrn_reflns_number 10525
_diffrn_reflns_theta_full 30.00
_diffrn_reflns_theta_max 30.00
_diffrn_reflns_theta_min 1.19
_diffrn_standards_number 0
_exptl_absorpt_coefficient_mu 0.096
_exptl_absorpt_correction_T_max 0.9910
_exptl_absorpt_correction_T_min 0.9468
_exptl_absorpt_correction_type multi-scan
_exptl_absorpt_process_details '(SADABS; Bruker, 2005)'
_exptl_crystal_colour colourless
_exptl_crystal_density_diffrn 1.262
_exptl_crystal_density_method 'not measured'
_exptl_crystal_description block
_exptl_crystal_F_000 744
_exptl_crystal_size_max 0.57
_exptl_crystal_size_mid 0.19
_exptl_crystal_size_min 0.09
_refine_diff_density_max 0.422
_refine_diff_density_min -0.353
_refine_ls_extinction_method none
_refine_ls_goodness_of_fit_ref 1.112
_refine_ls_hydrogen_treatment constr
_refine_ls_matrix_type full
_refine_ls_number_parameters 447
_refine_ls_number_reflns 10525
_refine_ls_number_restraints 0
_refine_ls_restrained_S_all 1.112
_refine_ls_R_factor_all 0.0810
_refine_ls_R_factor_gt 0.0629
_refine_ls_shift/su_max 0.001
_refine_ls_shift/su_max_lt 0.001
_refine_ls_shift/su_mean 0.000
_refine_ls_structure_factor_coef Fsqd
_refine_ls_weighting_details 'calc w=1/[\s^2^(Fo^2^)+(0.0332P)^2^+1.7967P] where P=(Fo^2^+2Fc^2^)/3'
_refine_ls_weighting_scheme calc
_refine_ls_wR_factor_gt 0.1522
_refine_ls_wR_factor_ref 0.1619
_reflns_number_gt 8199
_reflns_number_total 10525
_reflns_threshold_expression I>2\s(I)
_cod_data_source_file ci2809.cif
_cod_data_source_block I
_cod_database_code 2222261
_cod_database_fobs_code 2222261

loop_
_symmetry_equiv_pos_as_xyz
'x, y, z'
'-x, -y, -z'

loop_
_atom_site_type_symbol
_atom_site_label
_atom_site_fract_x
_atom_site_fract_y
_atom_site_fract_z
_atom_site_U_iso_or_equiv
_atom_site_adp_type
_atom_site_calc_flag
_atom_site_refinement_flags
_atom_site_occupancy
_atom_site_disorder_assembly
_atom_site_disorder_group
O O1A 1.0113(2) 0.26217(11) 0.14678(9) 0.0172(3) Uani d . 1 . .
O O2A 0.9781(2) -0.00932(11) 0.11107(8) 0.0163(3) Uani d . 1 . .
O O3A 1.2104(2) -0.26095(12) 0.29920(9) 0.0211(3) Uani d . 1 . .
N N1A 0.7981(2) 0.15883(12) 0.14173(9) 0.0126(3) Uani d . 1 . .
H H1AA 0.6995 0.1522 0.1207 0.015 Uiso calc R 1 . .
N N2A 0.9705(2) -0.00908(12) 0.33668(9) 0.0124(3) Uani d . 1 . .
N N3A 1.0445(2) -0.08254(12) 0.24031(9) 0.0126(3) Uani d . 1 . .
H H3AA 1.0950 -0.1334 0.2306 0.015 Uiso calc R 1 . .
N N4A 1.1220(2) -0.16358(12) 0.37291(9) 0.0129(3) Uani d . 1 . .
H H4AA 1.1299 -0.1587 0.4190 0.016 Uiso calc R 1 . .
N N5A 0.8070(2) 0.14048(13) 0.30396(10) 0.0151(3) Uani d . 1 . .
H H5AA 0.8136 0.1356 0.3526 0.018 Uiso calc R 1 . .
H H5AB 0.7506 0.1916 0.2712 0.018 Uiso calc R 1 . .
C C1A 0.8701(3) 0.24963(15) 0.11802(11) 0.0121(4) Uani d . 1 . .
C C2A 0.8808(3) 0.07412(14) 0.20033(11) 0.0121(4) Uani d . 1 . .
C C3A 0.8843(3) 0.06879(14) 0.27938(11) 0.0120(4) Uani d . 1 . .
C C4A 1.0438(3) -0.08141(14) 0.31492(11) 0.0126(4) Uani d . 1 . .
C C5A 0.9655(3) -0.00353(15) 0.17828(11) 0.0120(4) Uani d . 1 . .
C C6A 1.1882(3) -0.25228(15) 0.36395(11) 0.0137(4) Uani d . 1 . .
C C7A 1.2277(3) -0.33855(15) 0.44031(12) 0.0154(4) Uani d . 1 . .
C C8A 1.2899(3) -0.43211(17) 0.42020(13) 0.0211(5) Uani d . 1 . .
H H8AA 1.1995 -0.4482 0.3896 0.032 Uiso calc R 1 . .
H H8AB 1.3124 -0.4874 0.4676 0.032 Uiso calc R 1 . .
H H8AC 1.3967 -0.4196 0.3907 0.032 Uiso calc R 1 . .
C C9A 1.3758(4) -0.31103(18) 0.48672(14) 0.0228(5) Uani d . 1 . .
H H9AA 1.3385 -0.2512 0.4983 0.034 Uiso calc R 1 . .
H H9AB 1.4811 -0.2995 0.4561 0.034 Uiso calc R 1 . .
H H9AC 1.4001 -0.3652 0.5347 0.034 Uiso calc R 1 . .
C C10A 1.0576(3) -0.35827(17) 0.48821(13) 0.0217(5) Uani d . 1 . .
H H10A 0.9629 -0.3673 0.4562 0.033 Uiso calc R 1 . .
H H10B 1.0265 -0.3021 0.5056 0.033 Uiso calc R 1 . .
H H10C 1.0771 -0.4178 0.5328 0.033 Uiso calc R 1 . .
C C11A 0.7768(3) 0.33580(15) 0.05214(12) 0.0152(4) Uani d . 1 . .
C C12A 0.9017(4) 0.3536(2) -0.01777(14) 0.0334(6) Uani d . 1 . .
H H12A 0.8555 0.4103 -0.0604 0.050 Uiso calc R 1 . .
H H12B 0.9102 0.2951 -0.0340 0.050 Uiso calc R 1 . .
H H12C 1.0172 0.3666 -0.0026 0.050 Uiso calc R 1 . .
C C13A 0.7607(4) 0.42818(17) 0.07890(17) 0.0278(5) Uani d . 1 . .
H H13A 0.6818 0.4161 0.1222 0.042 Uiso calc R 1 . .
H H13B 0.7147 0.4852 0.0365 0.042 Uiso calc R 1 . .
H H13C 0.8754 0.4413 0.0948 0.042 Uiso calc R 1 . .
C C14A 0.5943(3) 0.31374(17) 0.02795(14) 0.0226(5) Uani d . 1 . .
H H14A 0.5179 0.2988 0.0722 0.034 Uiso calc R 1 . .
H H14B 0.6054 0.2572 0.0093 0.034 Uiso calc R 1 . .
H H14C 0.5447 0.3714 -0.0129 0.034 Uiso calc R 1 . .
O O1B 0.5105(2) 0.26137(11) 0.21892(9) 0.0177(3) Uani d . 1 . .
O O2B 0.4795(2) -0.01130(11) 0.39406(8) 0.0160(3) Uani d . 1 . .
O O3B 0.7098(2) -0.26303(12) 0.33417(9) 0.0213(3) Uani d . 1 . .
N N1B 0.3005(2) 0.15684(12) 0.27823(10) 0.0124(3) Uani d . 1 . .
H H1BA 0.2027 0.1501 0.3032 0.015 Uiso calc R 1 . .
N N2B 0.4710(2) -0.01103(12) 0.16825(9) 0.0124(3) Uani d . 1 . .
N N3B 0.5460(2) -0.08400(12) 0.30196(9) 0.0125(3) Uani d . 1 . .
H H3BA 0.5972 -0.1345 0.3374 0.015 Uiso calc R 1 . .
N N4B 0.6226(2) -0.16539(13) 0.21065(10) 0.0135(3) Uani d . 1 . .
H H4BA 0.6310 -0.1607 0.1622 0.016 Uiso calc R 1 . .
N N5B 0.3072(2) 0.13860(13) 0.12500(10) 0.0143(3) Uani d . 1 . .
H H5BA 0.3129 0.1333 0.0790 0.017 Uiso calc R 1 . .
H H5BB 0.2512 0.1899 0.1319 0.017 Uiso calc R 1 . .
C C1B 0.3719(3) 0.24772(15) 0.25544(11) 0.0123(4) Uani d . 1 . .
C C2B 0.3819(3) 0.07227(14) 0.26221(11) 0.0124(4) Uani d . 1 . .
C C3B 0.3855(3) 0.06723(14) 0.18588(11) 0.0113(3) Uani d . 1 . .
C C4B 0.5443(3) -0.08344(14) 0.22681(11) 0.0118(4) Uani d . 1 . .
C C5B 0.4673(3) -0.00523(15) 0.32382(11) 0.0129(4) Uani d . 1 . .
C C6B 0.6886(3) -0.25413(15) 0.26499(12) 0.0149(4) Uani d . 1 . .
C C7B 0.7303(3) -0.34013(16) 0.23251(12) 0.0162(4) Uani d . 1 . .
C C8B 0.7917(4) -0.43431(17) 0.30020(14) 0.0226(5) Uani d . 1 . .
H H8BA 0.7000 -0.4511 0.3382 0.034 Uiso calc R 1 . .
H H8BB 0.8970 -0.4216 0.3242 0.034 Uiso calc R 1 . .
H H8BC 0.8165 -0.4892 0.2805 0.034 Uiso calc R 1 . .
C C9B 0.8798(4) -0.31215(18) 0.17286(14) 0.0232(5) Uani d . 1 . .
H H9BA 0.8418 -0.2534 0.1302 0.035 Uiso calc R 1 . .
H H9BB 0.9078 -0.3669 0.1534 0.035 Uiso calc R 1 . .
H H9BC 0.9832 -0.2987 0.1978 0.035 Uiso calc R 1 . .
C C10B 0.5631(3) -0.36058(17) 0.19338(14) 0.0231(5) Uani d . 1 . .
H H10D 0.5312 -0.3038 0.1481 0.035 Uiso calc R 1 . .
H H10E 0.4676 -0.3716 0.2297 0.035 Uiso calc R 1 . .
H H10F 0.5858 -0.4191 0.1779 0.035 Uiso calc R 1 . .
C C11B 0.2801(3) 0.33333(16) 0.27831(12) 0.0150(4) Uani d . 1 . .
C C12B 0.4114(4) 0.3547(2) 0.33506(17) 0.0323(6) Uani d . 1 . .
H H12D 0.4266 0.2970 0.3813 0.049 Uiso calc R 1 . .
H H12E 0.3659 0.4114 0.3491 0.049 Uiso calc R 1 . .
H H12F 0.5235 0.3691 0.3102 0.049 Uiso calc R 1 . .
C C13B 0.2533(3) 0.42518(17) 0.20411(14) 0.0214(5) Uani d . 1 . .
H H13D 0.1719 0.4108 0.1689 0.032 Uiso calc R 1 . .
H H13E 0.3650 0.4404 0.1791 0.032 Uiso calc R 1 . .
H H13F 0.2062 0.4817 0.2180 0.032 Uiso calc R 1 . .
C C14B 0.1021(4) 0.30911(17) 0.31798(15) 0.0236(5) Uani d . 1 . .
H H14D 0.0220 0.2929 0.2833 0.035 Uiso calc R 1 . .
H H14E 0.0533 0.3663 0.3305 0.035 Uiso calc R 1 . .
H H14F 0.1191 0.2529 0.3651 0.035 Uiso calc R 1 . .
O O1W 0.8987(2) 0.12286(11) 0.47888(8) 0.0179(3) Uani d . 1 . .
H H1W1 0.8648 0.0614 0.4942 0.027 Uiso d R 1 . .
H H2W1 1.0149 0.1036 0.4798 0.027 Uiso d R 1 . .
O O2W 0.2630(2) 0.06473(13) 0.48386(9) 0.0219(3) Uani d . 1 . .
H H1W2 0.3371 0.0602 0.4483 0.033 Uiso d R 1 . .
H H2W2 0.3376 0.0610 0.5230 0.033 Uiso d R 1 . .
O O3W 0.2385(2) 0.93480(13) 0.01760(9) 0.0225(3) Uani d . 1 . .
H H1W3 0.1642 0.9417 -0.0197 0.034 Uiso d R 1 . .
H H2W3 0.1705 0.9430 0.0559 0.034 Uiso d R 1 . .
O O4W 0.6016(2) 0.87651(11) 0.04160(9) 0.0181(3) Uani d . 1 . .
H H1W4 0.6432 0.9365 0.0213 0.027 Uiso d R 1 . .
H H2W4 0.4873 0.8911 0.0321 0.027 Uiso d R 1 . .

loop_
_atom_site_aniso_label
_atom_site_aniso_U_11
_atom_site_aniso_U_22
_atom_site_aniso_U_33
_atom_site_aniso_U_12
_atom_site_aniso_U_13
_atom_site_aniso_U_23
O1A 0.0161(7) 0.0141(7) 0.0198(7) -0.0005(6) -0.0036(6) -0.0033(6)
O2A 0.0219(8) 0.0187(7) 0.0083(6) 0.0010(6) -0.0016(5) -0.0050(5)
O3A 0.0304(9) 0.0205(8) 0.0122(7) 0.0059(7) -0.0003(6) -0.0064(6)
N1A 0.0131(8) 0.0133(8) 0.0096(7) -0.0008(6) -0.0027(6) -0.0013(6)
N2A 0.0155(8) 0.0121(8) 0.0091(7) 0.0010(6) -0.0006(6) -0.0032(6)
N3A 0.0166(9) 0.0113(7) 0.0098(7) 0.0017(6) 0.0001(6) -0.0038(6)
N4A 0.0181(9) 0.0128(8) 0.0076(7) 0.0011(6) -0.0022(6) -0.0034(6)
N5A 0.0211(9) 0.0140(8) 0.0099(7) 0.0028(7) -0.0001(6) -0.0039(6)
C1A 0.0135(9) 0.0124(9) 0.0104(8) 0.0001(7) 0.0030(7) -0.0039(7)
C2A 0.0139(9) 0.0117(8) 0.0093(8) -0.0004(7) -0.0003(7) -0.0016(6)
C3A 0.0122(9) 0.0121(8) 0.0115(8) -0.0020(7) 0.0008(7) -0.0034(7)
C4A 0.0144(9) 0.0121(9) 0.0101(8) -0.0021(7) -0.0001(7) -0.0018(7)
C5A 0.0130(9) 0.0123(9) 0.0100(8) -0.0011(7) -0.0006(7) -0.0025(7)
C6A 0.0161(10) 0.0127(9) 0.0117(8) 0.0008(7) -0.0024(7) -0.0036(7)
C7A 0.0212(11) 0.0116(9) 0.0123(8) 0.0031(8) -0.0009(7) -0.0028(7)
C8A 0.0267(12) 0.0162(10) 0.0195(10) 0.0064(9) -0.0036(9) -0.0060(8)
C9A 0.0289(13) 0.0181(10) 0.0203(10) 0.0041(9) -0.0108(9) -0.0058(8)
C10A 0.0285(12) 0.0152(10) 0.0176(10) 0.0022(9) 0.0055(9) -0.0008(8)
C11A 0.0162(10) 0.0114(9) 0.0134(9) 0.0014(7) 0.0011(7) 0.0020(7)
C12A 0.0294(14) 0.0379(14) 0.0190(11) 0.0033(11) 0.0085(10) 0.0091(10)
C13A 0.0262(13) 0.0136(10) 0.0416(14) 0.0029(9) -0.0079(11) -0.0068(10)
C14A 0.0252(12) 0.0180(10) 0.0197(10) 0.0009(9) -0.0074(9) 0.0003(8)
O1B 0.0167(8) 0.0150(7) 0.0211(7) -0.0010(6) 0.0034(6) -0.0054(6)
O2B 0.0196(8) 0.0199(7) 0.0100(6) 0.0030(6) -0.0009(5) -0.0078(5)
O3B 0.0317(9) 0.0179(7) 0.0140(7) 0.0072(6) -0.0030(6) -0.0061(6)
N1B 0.0126(8) 0.0126(8) 0.0144(7) 0.0003(6) 0.0023(6) -0.0077(6)
N2B 0.0147(8) 0.0128(8) 0.0109(7) 0.0001(6) 0.0002(6) -0.0057(6)
N3B 0.0163(9) 0.0116(7) 0.0096(7) 0.0020(6) -0.0005(6) -0.0039(6)
N4B 0.0189(9) 0.0134(8) 0.0099(7) 0.0019(7) 0.0003(6) -0.0065(6)
N5B 0.0188(9) 0.0136(8) 0.0112(7) 0.0028(6) -0.0018(6) -0.0055(6)
C1B 0.0147(10) 0.0115(9) 0.0109(8) 0.0016(7) -0.0033(7) -0.0045(7)
C2B 0.0141(9) 0.0123(9) 0.0131(8) -0.0008(7) 0.0005(7) -0.0075(7)
C3B 0.0111(9) 0.0118(8) 0.0115(8) -0.0015(7) -0.0005(7) -0.0046(7)
C4B 0.0120(9) 0.0120(8) 0.0128(8) -0.0008(7) 0.0012(7) -0.0060(7)
C5B 0.0136(9) 0.0144(9) 0.0128(8) -0.0017(7) 0.0026(7) -0.0072(7)
C6B 0.0149(10) 0.0137(9) 0.0167(9) 0.0006(7) 0.0012(7) -0.0061(7)
C7B 0.0213(11) 0.0139(9) 0.0151(9) 0.0025(8) -0.0003(8) -0.0077(7)
C8B 0.0314(13) 0.0146(10) 0.0207(10) 0.0058(9) -0.0015(9) -0.0052(8)
C9B 0.0279(13) 0.0197(11) 0.0213(10) 0.0055(9) 0.0072(9) -0.0070(8)
C10B 0.0278(13) 0.0183(10) 0.0254(11) 0.0016(9) -0.0080(9) -0.0104(9)
C11B 0.0182(10) 0.0127(9) 0.0156(9) 0.0024(8) -0.0023(8) -0.0072(7)
C12B 0.0392(16) 0.0310(13) 0.0356(14) 0.0070(11) -0.0154(12) -0.0244(11)
C13B 0.0234(12) 0.0134(10) 0.0259(11) 0.0010(8) 0.0008(9) -0.0048(8)
C14B 0.0283(13) 0.0164(10) 0.0272(11) 0.0030(9) 0.0100(10) -0.0092(9)
O1W 0.0225(8) 0.0167(7) 0.0140(7) 0.0023(6) 0.0011(6) -0.0049(5)
O2W 0.0174(8) 0.0347(9) 0.0155(7) 0.0048(7) 0.0001(6) -0.0119(6)
O3W 0.0190(8) 0.0352(9) 0.0148(7) 0.0039(7) -0.0031(6) -0.0111(6)
O4W 0.0209(8) 0.0176(7) 0.0162(7) 0.0037(6) -0.0026(6) -0.0067(6)

loop_
_atom_type_symbol
_atom_type_description
_atom_type_scat_dispersion_real
_atom_type_scat_dispersion_imag
_atom_type_scat_source
C C 0.0033 0.0016 'International Tables Vol C Tables 4.2.6.8 and 6.1.1.4'
H H 0.0000 0.0000 'International Tables Vol C Tables 4.2.6.8 and 6.1.1.4'
N N 0.0061 0.0033 'International Tables Vol C Tables 4.2.6.8 and 6.1.1.4'
O O 0.0106 0.0060 'International Tables Vol C Tables 4.2.6.8 and 6.1.1.4'

loop_
_geom_angle_atom_site_label_1
_geom_angle_atom_site_label_2
_geom_angle_atom_site_label_3
_geom_angle_site_symmetry_1
_geom_angle_site_symmetry_3
_geom_angle
_geom_angle_publ_flag
C1A N1A C2A . . 122.09(17) ?
C1A N1A H1AA . . 119.0 ?
C2A N1A H1AA . . 119.0 ?
C4A N2A C3A . . 116.50(16) ?
C4A N3A C5A . . 122.14(17) ?
C4A N3A H3AA . . 118.9 ?
C5A N3A H3AA . . 118.9 ?
C6A N4A C4A . . 126.41(17) ?
C6A N4A H4AA . . 116.8 ?
C4A N4A H4AA . . 116.8 ?
C3A N5A H5AA . . 120.0 ?
C3A N5A H5AB . . 120.0 ?
H5AA N5A H5AB . . 120.0 ?
O1A C1A N1A . . 120.91(18) ?
O1A C1A C11A . . 120.20(18) ?
N1A C1A C11A . . 118.84(18) ?
C5A C2A C3A . . 119.52(17) ?
C5A C2A N1A . . 119.35(17) ?
C3A C2A N1A . . 121.09(17) ?
N5A C3A N2A . . 114.99(17) ?
N5A C3A C2A . . 122.35(18) ?
N2A C3A C2A . . 122.64(18) ?
N2A C4A N3A . . 124.42(18) ?
N2A C4A N4A . . 117.21(17) ?
N3A C4A N4A . . 118.35(17) ?
O2A C5A N3A . . 117.72(18) ?
O2A C5A C2A . . 127.59(18) ?
N3A C5A C2A . . 114.70(17) ?
O3A C6A N4A . . 121.84(18) ?
O3A C6A C7A . . 123.05(18) ?
N4A C6A C7A . . 115.10(17) ?
C8A C7A C6A . . 108.48(17) ?
C8A C7A C10A . . 109.87(19) ?
C6A C7A C10A . . 109.06(18) ?
C8A C7A C9A . . 109.16(19) ?
C6A C7A C9A . . 109.61(18) ?
C10A C7A C9A . . 110.63(18) ?
C7A C8A H8AA . . 109.5 ?
C7A C8A H8AB . . 109.5 ?
H8AA C8A H8AB . . 109.5 ?
C7A C8A H8AC . . 109.5 ?
H8AA C8A H8AC . . 109.5 ?
H8AB C8A H8AC . . 109.5 ?
C7A C9A H9AA . . 109.5 ?
C7A C9A H9AB . . 109.5 ?
H9AA C9A H9AB . . 109.5 ?
C7A C9A H9AC . . 109.5 ?
H9AA C9A H9AC . . 109.5 ?
H9AB C9A H9AC . . 109.5 ?
C7A C10A H10A . . 109.5 ?
C7A C10A H10B . . 109.5 ?
H10A C10A H10B . . 109.5 ?
C7A C10A H10C . . 109.5 ?
H10A C10A H10C . . 109.5 ?
H10B C10A H10C . . 109.5 ?
C14A C11A C13A . . 109.63(19) ?
C14A C11A C1A . . 114.71(17) ?
C13A C11A C1A . . 107.86(18) ?
C14A C11A C12A . . 109.2(2) ?
C13A C11A C12A . . 110.5(2) ?
C1A C11A C12A . . 104.87(18) ?
C11A C12A H12A . . 109.5 ?
C11A C12A H12B . . 109.5 ?
H12A C12A H12B . . 109.5 ?
C11A C12A H12C . . 109.5 ?
H12A C12A H12C . . 109.5 ?
H12B C12A H12C . . 109.5 ?
C11A C13A H13A . . 109.5 ?
C11A C13A H13B . . 109.5 ?
H13A C13A H13B . . 109.5 ?
C11A C13A H13C . . 109.5 ?
H13A C13A H13C . . 109.5 ?
H13B C13A H13C . . 109.5 ?
C11A C14A H14A . . 109.5 ?
C11A C14A H14B . . 109.5 ?
H14A C14A H14B . . 109.5 ?
C11A C14A H14C . . 109.5 ?
H14A C14A H14C . . 109.5 ?
H14B C14A H14C . . 109.5 ?
C1B N1B C2B . . 122.25(17) ?
C1B N1B H1BA . . 118.9 ?
C2B N1B H1BA . . 118.9 ?
C4B N2B C3B . . 116.57(16) ?
C4B N3B C5B . . 122.21(17) ?
C4B N3B H3BA . . 118.9 ?
C5B N3B H3BA . . 118.9 ?
C6B N4B C4B . . 126.21(17) ?
C6B N4B H4BA . . 116.9 ?
C4B N4B H4BA . . 116.9 ?
C3B N5B H5BA . . 120.0 ?
C3B N5B H5BB . . 120.0 ?
H5BA N5B H5BB . . 120.0 ?
O1B C1B N1B . . 121.35(18) ?
O1B C1B C11B . . 119.82(18) ?
N1B C1B C11B . . 118.79(18) ?
C3B C2B C5B . . 119.80(17) ?
C3B C2B N1B . . 121.26(17) ?
C5B C2B N1B . . 118.87(17) ?
N5B C3B N2B . . 115.08(17) ?
N5B C3B C2B . . 122.54(18) ?
N2B C3B C2B . . 122.38(17) ?
N2B C4B N3B . . 124.38(18) ?
N2B C4B N4B . . 117.28(17) ?
N3B C4B N4B . . 118.33(17) ?
O2B C5B N3B . . 117.56(18) ?
O2B C5B C2B . . 127.85(18) ?
N3B C5B C2B . . 114.59(17) ?
O3B C6B N4B . . 122.21(18) ?
O3B C6B C7B . . 122.76(19) ?
N4B C6B C7B . . 115.02(17) ?
C6B C7B C8B . . 108.78(17) ?
C6B C7B C10B . . 109.49(19) ?
C8B C7B C10B . . 109.59(19) ?
C6B C7B C9B . . 109.57(18) ?
C8B C7B C9B . . 109.16(19) ?
C10B C7B C9B . . 110.22(19) ?
C7B C8B H8BA . . 109.5 ?
C7B C8B H8BB . . 109.5 ?
H8BA C8B H8BB . . 109.5 ?
C7B C8B H8BC . . 109.5 ?
H8BA C8B H8BC . . 109.5 ?
H8BB C8B H8BC . . 109.5 ?
C7B C9B H9BA . . 109.5 ?
C7B C9B H9BB . . 109.5 ?
H9BA C9B H9BB . . 109.5 ?
C7B C9B H9BC . . 109.5 ?
H9BA C9B H9BC . . 109.5 ?
H9BB C9B H9BC . . 109.5 ?
C7B C10B H10D . . 109.5 ?
C7B C10B H10E . . 109.5 ?
H10D C10B H10E . . 109.5 ?
C7B C10B H10F . . 109.5 ?
H10D C10B H10F . . 109.5 ?
H10E C10B H10F . . 109.5 ?
C14B C11B C1B . . 114.60(18) ?
C14B C11B C13B . . 109.37(19) ?
C1B C11B C13B . . 108.17(17) ?
C14B C11B C12B . . 109.6(2) ?
C1B C11B C12B . . 104.75(18) ?
C13B C11B C12B . . 110.2(2) ?
C11B C12B H12D . . 109.5 ?
C11B C12B H12E . . 109.5 ?
H12D C12B H12E . . 109.5 ?
C11B C12B H12F . . 109.5 ?
H12D C12B H12F . . 109.5 ?
H12E C12B H12F . . 109.5 ?
C11B C13B H13D . . 109.5 ?
C11B C13B H13E . . 109.5 ?
H13D C13B H13E . . 109.5 ?
C11B C13B H13F . . 109.5 ?
H13D C13B H13F . . 109.5 ?
H13E C13B H13F . . 109.5 ?
C11B C14B H14D . . 109.5 ?
C11B C14B H14E . . 109.5 ?
H14D C14B H14E . . 109.5 ?
C11B C14B H14F . . 109.5 ?
H14D C14B H14F . . 109.5 ?
H14E C14B H14F . . 109.5 ?
H1W1 O1W H2W1 . . 93.9 ?
H1W2 O2W H2W2 . . 100.6 ?
H1W3 O3W H2W3 . . 103.4 ?
H1W4 O4W H2W4 . . 100.7 ?

loop_
_geom_bond_atom_site_label_1
_geom_bond_atom_site_label_2
_geom_bond_site_symmetry_2
_geom_bond_distance
_geom_bond_publ_flag
O1A C1A . 1.233(3) ?
O2A C5A . 1.247(2) ?
O3A C6A . 1.226(2) ?
N1A C1A . 1.358(2) ?
N1A C2A . 1.426(2) ?
N1A H1AA . 0.86 ?
N2A C4A . 1.302(3) ?
N2A C3A . 1.372(3) ?
N3A C4A . 1.354(2) ?
N3A C5A . 1.403(2) ?
N3A H3AA . 0.86 ?
N4A C6A . 1.378(3) ?
N4A C4A . 1.387(2) ?
N4A H4AA . 0.86 ?
N5A C3A . 1.335(3) ?
N5A H5AA . 0.86 ?
N5A H5AB . 0.86 ?
C1A C11A . 1.534(3) ?
C2A C5A . 1.403(3) ?
C2A C3A . 1.406(3) ?
C6A C7A . 1.531(3) ?
C7A C8A . 1.527(3) ?
C7A C10A . 1.538(3) ?
C7A C9A . 1.538(3) ?
C8A H8AA . 0.96 ?
C8A H8AB . 0.96 ?
C8A H8AC . 0.96 ?
C9A H9AA . 0.96 ?
C9A H9AB . 0.96 ?
C9A H9AC . 0.96 ?
C10A H10A . 0.96 ?
C10A H10B . 0.96 ?
C10A H10C . 0.96 ?
C11A C14A . 1.526(3) ?
C11A C13A . 1.528(3) ?
C11A C12A . 1.539(3) ?
C12A H12A . 0.96 ?
C12A H12B . 0.96 ?
C12A H12C . 0.96 ?
C13A H13A . 0.96 ?
C13A H13B . 0.96 ?
C13A H13C . 0.96 ?
C14A H14A . 0.96 ?
C14A H14B . 0.96 ?
C14A H14C . 0.96 ?
O1B C1B . 1.229(3) ?
O2B C5B . 1.247(2) ?
O3B C6B . 1.225(3) ?
N1B C1B . 1.357(3) ?
N1B C2B . 1.422(2) ?
N1B H1BA . 0.86 ?
N2B C4B . 1.305(3) ?
N2B C3B . 1.372(2) ?
N3B C4B . 1.355(2) ?
N3B C5B . 1.397(2) ?
N3B H3BA . 0.86 ?
N4B C6B . 1.382(3) ?
N4B C4B . 1.382(2) ?
N4B H4BA . 0.86 ?
N5B C3B . 1.336(2) ?
N5B H5BA . 0.86 ?
N5B H5BB . 0.86 ?
C1B C11B . 1.529(3) ?
C2B C3B . 1.404(3) ?
C2B C5B . 1.407(3) ?
C6B C7B . 1.527(3) ?
C7B C8B . 1.533(3) ?
C7B C10B . 1.535(3) ?
C7B C9B . 1.539(3) ?
C8B H8BA . 0.96 ?
C8B H8BB . 0.96 ?
C8B H8BC . 0.96 ?
C9B H9BA . 0.96 ?
C9B H9BB . 0.96 ?
C9B H9BC . 0.96 ?
C10B H10D . 0.96 ?
C10B H10E . 0.96 ?
C10B H10F . 0.96 ?
C11B C14B . 1.527(3) ?
C11B C13B . 1.536(3) ?
C11B C12B . 1.537(3) ?
C12B H12D . 0.96 ?
C12B H12E . 0.96 ?
C12B H12F . 0.96 ?
C13B H13D . 0.96 ?
C13B H13E . 0.96 ?
C13B H13F . 0.96 ?
C14B H14D . 0.96 ?
C14B H14E . 0.96 ?
C14B H14F . 0.96 ?
O1W H1W1 . 0.87 ?
O1W H2W1 . 0.90 ?
O2W H1W2 . 0.87 ?
O2W H2W2 . 0.89 ?
O3W H1W3 . 0.85 ?
O3W H2W3 . 0.89 ?
O4W H1W4 . 0.88 ?
O4W H2W4 . 0.88 ?

loop_
_geom_hbond_atom_site_label_D
_geom_hbond_atom_site_label_H
_geom_hbond_atom_site_label_A
_geom_hbond_site_symmetry_A
_geom_hbond_distance_DH
_geom_hbond_distance_HA
_geom_hbond_distance_DA
_geom_hbond_angle_DHA
N4A H4AA O1W 2_756 0.86 2.07 2.918(2) 167
N4B H4BA O4W 1_545 0.86 2.08 2.920(2) 166
N5B H5BA O4W 2_665 0.86 2.32 3.160(2) 166
N5B H5BB O1A 1_455 0.86 2.09 2.861(2) 149
O1W H1W1 O2W 2_656 0.87 2.00 2.857(2) 167
O1W H2W1 O2W 1_655 0.90 1.92 2.819(2) 178
O2W H2W2 O2B 2_656 0.89 1.96 2.824(2) 162
O3W H1W3 O2A 2_665 0.86 1.91 2.722(2) 158
O3W H2W3 O2A 1_465 0.89 1.97 2.833(2) 162
O4W H1W4 O3W 2_675 0.88 1.99 2.865(2) 174
N3A H3AA O3A . 0.86 1.98 2.633(2) 132
N5A H5AA O1W . 0.86 2.32 3.163(2) 167
N5A H5AB O1B . 0.86 2.08 2.854(2) 149
N3B H3BA O3B . 0.86 1.97 2.632(2) 132
O2W H1W2 O2B . 0.87 1.91 2.717(2) 154
O4W H2W4 O3W . 0.88 1.93 2.811(2) 173
C14A H14A O1B . 0.96 2.53 3.355(3) 144

loop_
_geom_torsion_atom_site_label_1
_geom_torsion_atom_site_label_2
_geom_torsion_atom_site_label_3
_geom_torsion_atom_site_label_4
_geom_torsion_site_symmetry_1
_geom_torsion_site_symmetry_2
_geom_torsion_site_symmetry_3
_geom_torsion_site_symmetry_4
_geom_torsion
_geom_torsion_publ_flag
C2A N1A C1A O1A . . . . -0.1(3) ?
C2A N1A C1A C11A . . . . 177.39(17) ?
C1A N1A C2A C5A . . . . -106.0(2) ?
C1A N1A C2A C3A . . . . 71.8(3) ?
C4A N2A C3A N5A . . . . 178.46(18) ?
C4A N2A C3A C2A . . . . -2.9(3) ?
C5A C2A C3A N5A . . . . 179.67(19) ?
N1A C2A C3A N5A . . . . 1.9(3) ?
C5A C2A C3A N2A . . . . 1.2(3) ?
N1A C2A C3A N2A . . . . -176.57(19) ?
C3A N2A C4A N3A . . . . 2.1(3) ?
C3A N2A C4A N4A . . . . -176.13(18) ?
C5A N3A C4A N2A . . . . 0.5(3) ?
C5A N3A C4A N4A . . . . 178.75(18) ?
C6A N4A C4A N2A . . . . 172.1(2) ?
C6A N4A C4A N3A . . . . -6.3(3) ?
C4A N3A C5A O2A . . . . 177.46(19) ?
C4A N3A C5A C2A . . . . -2.3(3) ?
C3A C2A C5A O2A . . . . -178.3(2) ?
N1A C2A C5A O2A . . . . -0.5(3) ?
C3A C2A C5A N3A . . . . 1.4(3) ?
N1A C2A C5A N3A . . . . 179.19(17) ?
C4A N4A C6A O3A . . . . 12.3(3) ?
C4A N4A C6A C7A . . . . -166.52(19) ?
O3A C6A C7A C8A . . . . -1.9(3) ?
N4A C6A C7A C8A . . . . 176.91(19) ?
O3A C6A C7A C10A . . . . -121.5(2) ?
N4A C6A C7A C10A . . . . 57.3(2) ?
O3A C6A C7A C9A . . . . 117.2(2) ?
N4A C6A C7A C9A . . . . -64.0(2) ?
O1A C1A C11A C14A . . . . -173.80(19) ?
N1A C1A C11A C14A . . . . 8.7(3) ?
O1A C1A C11A C13A . . . . -51.3(3) ?
N1A C1A C11A C13A . . . . 131.2(2) ?
O1A C1A C11A C12A . . . . 66.4(3) ?
N1A C1A C11A C12A . . . . -111.1(2) ?
C2B N1B C1B O1B . . . . 0.7(3) ?
C2B N1B C1B C11B . . . . -177.27(17) ?
C1B N1B C2B C3B . . . . -70.7(3) ?
C1B N1B C2B C5B . . . . 106.3(2) ?
C4B N2B C3B N5B . . . . -178.07(18) ?
C4B N2B C3B C2B . . . . 2.5(3) ?
C5B C2B C3B N5B . . . . -179.83(19) ?
N1B C2B C3B N5B . . . . -2.9(3) ?
C5B C2B C3B N2B . . . . -0.4(3) ?
N1B C2B C3B N2B . . . . 176.56(18) ?
C3B N2B C4B N3B . . . . -2.3(3) ?
C3B N2B C4B N4B . . . . 176.55(17) ?
C5B N3B C4B N2B . . . . 0.0(3) ?
C5B N3B C4B N4B . . . . -178.80(18) ?
C6B N4B C4B N2B . . . . -172.0(2) ?
C6B N4B C4B N3B . . . . 6.9(3) ?
C4B N3B C5B O2B . . . . -178.21(19) ?
C4B N3B C5B C2B . . . . 2.0(3) ?
C3B C2B C5B O2B . . . . 178.5(2) ?
N1B C2B C5B O2B . . . . 1.4(3) ?
C3B C2B C5B N3B . . . . -1.8(3) ?
N1B C2B C5B N3B . . . . -178.80(17) ?
C4B N4B C6B O3B . . . . -12.1(3) ?
C4B N4B C6B C7B . . . . 167.13(19) ?
O3B C6B C7B C8B . . . . 2.4(3) ?
N4B C6B C7B C8B . . . . -176.8(2) ?
O3B C6B C7B C10B . . . . 122.1(2) ?
N4B C6B C7B C10B . . . . -57.1(2) ?
O3B C6B C7B C9B . . . . -116.9(2) ?
N4B C6B C7B C9B . . . . 63.9(2) ?
O1B C1B C11B C14B . . . . 175.6(2) ?
N1B C1B C11B C14B . . . . -6.4(3) ?
O1B C1B C11B C13B . . . . 53.3(3) ?
N1B C1B C11B C13B . . . . -128.7(2) ?
O1B C1B C11B C12B . . . . -64.3(2) ?
N1B C1B C11B C12B . . . . 113.8(2) ?
